data_1514980
loop_
_publ_author_name
'Dahl, Eric W.'
'Baddour, Frederick G.'
'Fiedler, Stephanie R.'
'Hoffert, Wesley A.'
'Shores, Matthew P.'
'Yee, Gordon T.'
'Djukic, Jean-Pierre'
'Bacon, Jeffrey W.'
'Rheingold, Arnold L.'
'Doerrer, Linda H.'

_publ_section_title
;
 Antiferromagnetic coupling across a tetrametallic unit through
 noncovalent interactions
;
_journal_issue 2
_journal_name_full 'Chemical Science'
_journal_page_first 602
_journal_paper_doi 10.1039/c1sc00608h
_journal_volume 3
_journal_year 2012
_chemical_formula_moiety 'C28 H22 Fe O5 Pt S4, C3 H6 O'
_chemical_formula_sum 'C31 H28 Fe O6 Pt S4'
_chemical_formula_weight 875.71
_chemical_name_systematic
;
?
;
_space_group_IT_number 14
_symmetry_cell_setting monoclinic
_symmetry_space_group_name_Hall '-P 2yn'
_symmetry_space_group_name_H-M 'P 1 21/n 1'
_atom_sites_solution_hydrogens geom
_atom_sites_solution_primary direct
_atom_sites_solution_secondary difmap
_audit_creation_method SHELXL-97
_audit_update_record
;
2010-08-23 # Formatted by publCIF
;
_cell_angle_alpha 90.00
_cell_angle_beta 96.152(2)
_cell_angle_gamma 90.00
_cell_formula_units_Z 4
_cell_length_a 14.6379(6)
_cell_length_b 11.5625(5)
_cell_length_c 18.7162(8)
_cell_measurement_reflns_used 9696
_cell_measurement_temperature 100(2)
_cell_measurement_theta_max 131.653
_cell_measurement_theta_min 9.003
_cell_volume 3149.5(2)
_computing_cell_refinement 'APEX2 (Bruker, 2006)'
_computing_data_collection 'APEX2 (Bruker, 2006)'
_computing_data_reduction 'SAINT (Bruker, 2006)'
_computing_structure_refinement 'SHELXL-97 (Sheldrick, 1997)'
_computing_structure_solution 'SHELXS-97 (Sheldrick, 1990)'
_diffrn_ambient_temperature 100(2)
_diffrn_measured_fraction_theta_full 0.987
_diffrn_measured_fraction_theta_max 0.987
_diffrn_measurement_device_type 'Bruker Proteum-R'
_diffrn_measurement_method '\f & \w scans'
_diffrn_radiation_monochromator graphite
_diffrn_radiation_source 'fine-focus sealed tube'
_diffrn_radiation_type CuK\a
_diffrn_radiation_wavelength 1.54178
_diffrn_reflns_av_R_equivalents 0.0540
_diffrn_reflns_av_sigmaI/netI 0.0257
_diffrn_reflns_limit_h_max 17
_diffrn_reflns_limit_h_min -17
_diffrn_reflns_limit_k_max 13
_diffrn_reflns_limit_k_min -13
_diffrn_reflns_limit_l_max 22
_diffrn_reflns_limit_l_min -21
_diffrn_reflns_number 37259
_diffrn_reflns_theta_full 66.23
_diffrn_reflns_theta_max 66.23
_diffrn_reflns_theta_min 3.65
_diffrn_standards_decay_% 0
_diffrn_standards_interval_count 0
_diffrn_standards_interval_time 0
_diffrn_standards_number 0
_exptl_absorpt_coefficient_mu 14.721
_exptl_absorpt_correction_T_max 0.7528
_exptl_absorpt_correction_T_min 0.5111
_exptl_absorpt_correction_type multi-scan
_exptl_absorpt_process_details 'SADABS (Sheldrick, 1996)'
_exptl_crystal_colour 'red dichroic'
_exptl_crystal_density_diffrn 1.847
_exptl_crystal_density_method 'not measured'
_exptl_crystal_description needle
_exptl_crystal_F_000 1720
_exptl_crystal_size_max 0.093
_exptl_crystal_size_mid 0.043
_exptl_crystal_size_min 0.030
_refine_diff_density_max 1.565
_refine_diff_density_min -0.725
_refine_diff_density_rms 0.124
_refine_ls_extinction_method none
_refine_ls_goodness_of_fit_ref 1.096
_refine_ls_hydrogen_treatment mixed
_refine_ls_matrix_type full
_refine_ls_number_parameters 396
_refine_ls_number_reflns 5450
_refine_ls_number_restraints 4
_refine_ls_restrained_S_all 1.096
_refine_ls_R_factor_all 0.0285
_refine_ls_R_factor_gt 0.0266
_refine_ls_shift/su_max 0.002
_refine_ls_shift/su_mean 0.000
_refine_ls_structure_factor_coef Fsqd
_refine_ls_weighting_details 'calc w=1/[\s^2^(Fo^2^)+(0.0455P)^2^+2.8083P] where P=(Fo^2^+2Fc^2^)/3'
_refine_ls_weighting_scheme calc
_refine_ls_wR_factor_gt 0.0724
_refine_ls_wR_factor_ref 0.0741
_reflns_number_gt 5116
_reflns_number_total 5450
_reflns_threshold_expression >2sigma(I)
_cod_data_source_file c1sc00608h.txt
_cod_data_source_block dahl2_0m_Compound_1
_cod_database_code 1514980

loop_
_symmetry_equiv_pos_as_xyz
'x, y, z'
'-x+1/2, y+1/2, -z+1/2'
'-x, -y, -z'
'x-1/2, -y-1/2, z-1/2'

loop_
_atom_site_label
_atom_site_type_symbol
_atom_site_fract_x
_atom_site_fract_y
_atom_site_fract_z
_atom_site_U_iso_or_equiv
_atom_site_adp_type
_atom_site_occupancy
_atom_site_symmetry_multiplicity
_atom_site_calc_flag
_atom_site_refinement_flags
Pt1 Pt 0.435707(8) 0.623554(11) 0.062243(7) 0.01703(7) Uani 1 1 d .
Fe1 Fe 0.43925(3) 0.85065(5) 0.07165(3) 0.01562(12) Uani 1 1 d D
C24 C 0.3479(2) 0.9230(3) -0.17571(18) 0.0218(7) Uani 1 1 d .
H24 H 0.3704 0.9795 -0.1414 0.026 Uiso 1 1 calc R
C21 C 0.7775(2) 0.6845(3) 0.01046(18) 0.0232(7) Uani 1 1 d .
H21 H 0.7539 0.6079 0.0102 0.028 Uiso 1 1 calc R
S1 S 0.29530(6) 0.61742(6) 0.11054(5) 0.02140(19) Uani 1 1 d .
S3 S 0.57443(6) 0.63053(7) 0.01364(5) 0.02153(19) Uani 1 1 d .
S2 S 0.51392(6) 0.60814(7) 0.17750(5) 0.02217(18) Uani 1 1 d .
S4 S 0.35921(6) 0.63696(7) -0.05324(5) 0.02075(18) Uani 1 1 d .
O3 O 0.58379(14) 0.8407(2) 0.06877(12) 0.0199(5) Uani 1 1 d .
O1 O 0.29643(14) 0.8369(2) 0.07258(12) 0.0211(5) Uani 1 1 d .
O4 O 0.42327(15) 0.8490(2) -0.04132(12) 0.0193(5) Uani 1 1 d .
O2 O 0.46064(15) 0.8248(2) 0.18116(12) 0.0228(5) Uani 1 1 d .
C1S C 0.2950(3) 0.2132(4) 0.1763(2) 0.0346(9) Uani 1 1 d .
C13 C 0.6323(2) 0.7143(4) 0.4003(2) 0.0325(9) Uani 1 1 d .
H13 H 0.6707 0.6608 0.4278 0.039 Uiso 1 1 calc R
C8 C 0.5010(2) 0.7431(3) 0.21436(19) 0.0223(7) Uani 1 1 d .
C20 C 0.8675(2) 0.7040(3) -0.00427(19) 0.0291(8) Uani 1 1 d .
H20 H 0.9051 0.6405 -0.0146 0.035 Uiso 1 1 calc R
C12 C 0.6128(2) 0.8207(4) 0.4296(2) 0.0336(9) Uani 1 1 d .
H12 H 0.6380 0.8398 0.4770 0.040 Uiso 1 1 calc R
C26 C 0.2795(2) 0.8749(3) -0.2947(2) 0.0262(8) Uani 1 1 d .
H26 H 0.2548 0.8987 -0.3414 0.031 Uiso 1 1 calc R
C4 C 0.0571(2) 0.9312(3) 0.1542(2) 0.0320(8) Uani 1 1 d .
H4 H 0.0421 1.0105 0.1589 0.038 Uiso 1 1 calc R
C9 C 0.5399(2) 0.7650(3) 0.29057(18) 0.0223(7) Uani 1 1 d .
C14 C 0.5963(2) 0.6858(3) 0.33104(19) 0.0260(7) Uani 1 1 d .
H14 H 0.6097 0.6130 0.3112 0.031 Uiso 1 1 calc R
C2 C 0.1630(2) 0.7843(3) 0.12407(18) 0.0211(7) Uani 1 1 d .
C11 C 0.5566(3) 0.8991(4) 0.3899(2) 0.0316(8) Uani 1 1 d .
H11 H 0.5428 0.9716 0.4101 0.038 Uiso 1 1 calc R
C17 C 0.7573(2) 0.8896(3) 0.0257(2) 0.0238(7) Uani 1 1 d .
H17 H 0.7199 0.9534 0.0358 0.029 Uiso 1 1 calc R
C1 C 0.2538(2) 0.7568(3) 0.09883(18) 0.0193(7) Uani 1 1 d .
C27 C 0.2813(2) 0.7591(3) -0.27647(19) 0.0263(8) Uani 1 1 d .
H27 H 0.2582 0.7030 -0.3109 0.032 Uiso 1 1 calc R
C2S C 0.3601(3) 0.3088(4) 0.1667(2) 0.0413(10) Uani 1 1 d .
H2SA H 0.3385 0.3530 0.1235 0.062 Uiso 1 1 calc R
H2SB H 0.4211 0.2768 0.1616 0.062 Uiso 1 1 calc R
H2SC H 0.3639 0.3599 0.2087 0.062 Uiso 1 1 calc R
C28 C 0.3166(2) 0.7243(3) -0.20801(18) 0.0232(7) Uani 1 1 d .
H28 H 0.3188 0.6444 -0.1961 0.028 Uiso 1 1 calc R
C16 C 0.7220(2) 0.7776(3) 0.02560(17) 0.0192(6) Uani 1 1 d .
C19 C 0.9022(2) 0.8143(3) -0.0039(2) 0.0310(8) Uani 1 1 d .
H19 H 0.9638 0.8269 -0.0138 0.037 Uiso 1 1 calc R
C23 C 0.3489(2) 0.8062(3) -0.15654(18) 0.0185(6) Uani 1 1 d .
C6 C 0.0176(2) 0.7310(3) 0.1642(2) 0.0300(8) Uani 1 1 d .
H6 H -0.0246 0.6734 0.1760 0.036 Uiso 1 1 calc R
C22 C 0.3821(2) 0.7736(3) -0.08129(18) 0.0188(7) Uani 1 1 d .
C10 C 0.5208(3) 0.8710(3) 0.3206(2) 0.0273(8) Uani 1 1 d .
H10 H 0.4827 0.9250 0.2933 0.033 Uiso 1 1 calc R
C25 C 0.3143(2) 0.9567(3) -0.24431(18) 0.0240(7) Uani 1 1 d .
H25 H 0.3149 1.0361 -0.2572 0.029 Uiso 1 1 calc R
O1S O 0.3135(2) 0.1132(3) 0.16531(19) 0.0489(9) Uani 1 1 d .
C3 C 0.1404(2) 0.9003(3) 0.1313(2) 0.0272(8) Uani 1 1 d .
H3 H 0.1825 0.9586 0.1204 0.033 Uiso 1 1 calc R
C7 C 0.1008(2) 0.6986(3) 0.14110(19) 0.0264(7) Uani 1 1 d .
H7 H 0.1157 0.6191 0.1368 0.032 Uiso 1 1 calc R
C5 C -0.0043(2) 0.8469(4) 0.1702(2) 0.0327(8) Uani 1 1 d .
H5 H -0.0619 0.8684 0.1854 0.039 Uiso 1 1 calc R
C18 C 0.8473(2) 0.9080(3) 0.0109(2) 0.0292(8) Uani 1 1 d .
H18 H 0.8713 0.9844 0.0110 0.035 Uiso 1 1 calc R
C15 C 0.6243(2) 0.7608(3) 0.04034(17) 0.0173(6) Uani 1 1 d .
O1W O 0.43405(14) 1.02464(19) 0.08300(13) 0.0218(5) Uani 1 1 d D
C3S C 0.2034(3) 0.2442(5) 0.1995(2) 0.0522(13) Uani 1 1 d .
H3SA H 0.1607 0.2634 0.1573 0.078 Uiso 1 1 calc R
H3SC H 0.2102 0.3110 0.2319 0.078 Uiso 1 1 calc R
H3SB H 0.1793 0.1783 0.2247 0.078 Uiso 1 1 calc R
H2W H 0.480(2) 1.069(2) 0.075(3) 0.078 Uiso 1 1 d D
H1W H 0.401(3) 1.057(2) 0.113(2) 0.078 Uiso 1 1 d D

loop_
_atom_site_aniso_label
_atom_site_aniso_U_11
_atom_site_aniso_U_22
_atom_site_aniso_U_33
_atom_site_aniso_U_23
_atom_site_aniso_U_13
_atom_site_aniso_U_12
Pt1 0.01647(10) 0.01547(11) 0.01921(11) 0.00074(4) 0.00216(6) 0.00016(4)
Fe1 0.0144(2) 0.0162(2) 0.0163(3) 0.00019(19) 0.0019(2) 0.00049(17)
C24 0.0173(14) 0.0252(18) 0.0227(18) -0.0026(14) 0.0021(13) 0.0005(13)
C21 0.0213(15) 0.0273(18) 0.0208(17) 0.0011(13) 0.0009(13) 0.0020(13)
S1 0.0181(4) 0.0214(4) 0.0253(5) 0.0027(3) 0.0049(3) -0.0008(3)
S3 0.0197(4) 0.0187(4) 0.0272(5) -0.0029(3) 0.0071(4) -0.0003(3)
S2 0.0213(4) 0.0230(4) 0.0215(4) 0.0037(3) -0.0008(3) 0.0016(3)
S4 0.0225(4) 0.0182(4) 0.0210(4) 0.0000(3) -0.0004(3) -0.0026(3)
O3 0.0173(10) 0.0203(11) 0.0221(12) -0.0017(10) 0.0016(9) 0.0012(9)
O1 0.0174(10) 0.0219(12) 0.0242(12) 0.0010(10) 0.0027(9) -0.0011(9)
O4 0.0204(11) 0.0193(11) 0.0181(12) -0.0007(9) 0.0019(9) -0.0013(9)
O2 0.0242(11) 0.0231(13) 0.0207(12) 0.0024(9) 0.0010(9) 0.0034(10)
C1S 0.0314(19) 0.049(3) 0.023(2) -0.0103(17) 0.0027(15) 0.0074(18)
C13 0.0191(16) 0.053(2) 0.0248(19) 0.0141(17) -0.0013(14) -0.0046(16)
C8 0.0157(15) 0.0290(19) 0.0229(18) 0.0020(14) 0.0048(14) -0.0030(13)
C20 0.0217(16) 0.039(2) 0.0266(19) 0.0000(15) 0.0041(14) 0.0091(15)
C12 0.0261(17) 0.055(3) 0.0195(18) 0.0017(17) 0.0013(14) -0.0120(17)
C26 0.0198(16) 0.039(2) 0.0203(19) 0.0021(13) 0.0022(14) 0.0015(13)
C4 0.0267(17) 0.035(2) 0.035(2) 0.0038(16) 0.0075(16) 0.0062(15)
C9 0.0150(14) 0.0330(19) 0.0190(17) 0.0036(13) 0.0022(13) -0.0050(13)
C14 0.0177(15) 0.034(2) 0.0262(18) 0.0061(15) 0.0043(13) -0.0043(14)
C2 0.0159(14) 0.0282(18) 0.0187(16) 0.0010(13) 0.0005(13) 0.0009(13)
C11 0.0316(19) 0.038(2) 0.025(2) -0.0053(16) 0.0050(16) -0.0082(16)
C17 0.0204(17) 0.0282(19) 0.0222(19) -0.0001(13) -0.0002(14) 0.0007(13)
C1 0.0183(15) 0.0225(17) 0.0166(16) 0.0002(12) 0.0001(13) 0.0000(12)
C27 0.0239(17) 0.034(2) 0.0203(18) -0.0052(14) 0.0011(14) -0.0039(14)
C2S 0.059(3) 0.034(2) 0.031(2) -0.0001(17) 0.0064(19) 0.0041(19)
C28 0.0210(15) 0.0262(18) 0.0227(18) -0.0016(14) 0.0038(13) -0.0015(13)
C16 0.0173(15) 0.0238(17) 0.0162(16) 0.0011(13) 0.0010(13) 0.0002(13)
C19 0.0187(16) 0.046(2) 0.028(2) 0.0022(16) 0.0052(14) -0.0011(15)
C23 0.0129(13) 0.0199(16) 0.0233(17) 0.0009(13) 0.0041(12) 0.0005(12)
C6 0.0192(16) 0.039(2) 0.032(2) 0.0009(16) 0.0046(15) -0.0068(15)
C22 0.0156(14) 0.0184(16) 0.0228(17) -0.0049(13) 0.0040(13) -0.0017(12)
C10 0.0253(18) 0.034(2) 0.022(2) 0.0021(14) 0.0037(15) -0.0030(14)
C25 0.0214(15) 0.0265(18) 0.0247(18) 0.0045(14) 0.0044(14) 0.0048(13)
O1S 0.0435(17) 0.046(2) 0.062(2) -0.0166(14) 0.0275(17) -0.0085(13)
C3 0.0221(16) 0.0316(19) 0.028(2) 0.0043(15) 0.0026(15) 0.0001(15)
C7 0.0234(16) 0.0309(19) 0.0254(19) 0.0001(14) 0.0048(14) -0.0036(14)
C5 0.0210(17) 0.047(2) 0.031(2) 0.0024(17) 0.0064(15) 0.0050(16)
C18 0.0252(17) 0.0341(19) 0.029(2) 0.0019(16) 0.0040(15) -0.0059(16)
C15 0.0175(15) 0.0193(16) 0.0148(16) 0.0016(12) -0.0004(13) 0.0021(12)
O1W 0.0200(11) 0.0198(12) 0.0262(12) 0.0007(10) 0.0053(9) -0.0004(9)
C3S 0.037(2) 0.088(4) 0.033(2) -0.010(2) 0.0061(19) 0.019(2)

loop_
_atom_type_symbol
_atom_type_description
_atom_type_scat_dispersion_real
_atom_type_scat_dispersion_imag
_atom_type_scat_source
C C 0.0181 0.0091 'International Tables Vol C Tables 4.2.6.8 and 6.1.1.4'
H H 0.0000 0.0000 'International Tables Vol C Tables 4.2.6.8 and 6.1.1.4'
O O 0.0492 0.0322 'International Tables Vol C Tables 4.2.6.8 and 6.1.1.4'
S S 0.3331 0.5567 'International Tables Vol C Tables 4.2.6.8 and 6.1.1.4'
Fe Fe -1.1336 3.1974 'International Tables Vol C Tables 4.2.6.8 and 6.1.1.4'
Pt Pt -4.5932 6.9264 'International Tables Vol C Tables 4.2.6.8 and 6.1.1.4'

loop_
_geom_angle_atom_site_label_1
_geom_angle_atom_site_label_2
_geom_angle_atom_site_label_3
_geom_angle
S3 Pt1 S4 89.30(3)
S3 Pt1 S1 179.56(3)
S4 Pt1 S1 90.33(3)
S3 Pt1 S2 90.10(3)
S4 Pt1 S2 179.17(3)
S1 Pt1 S2 90.28(3)
S3 Pt1 Fe1 88.84(2)
S4 Pt1 Fe1 89.98(2)
S1 Pt1 Fe1 90.93(2)
S2 Pt1 Fe1 90.58(2)
O1W Fe1 O2 92.48(10)
O1W Fe1 O1 91.48(9)
O2 Fe1 O1 91.49(9)
O1W Fe1 O4 96.49(10)
O2 Fe1 O4 170.82(10)
O1 Fe1 O4 90.24(9)
O1W Fe1 O3 96.03(9)
O2 Fe1 O3 88.39(9)
O1 Fe1 O3 172.49(10)
O4 Fe1 O3 88.73(9)
O1W Fe1 Pt1 175.86(6)
O2 Fe1 Pt1 85.50(7)
O1 Fe1 Pt1 84.97(7)
O4 Fe1 Pt1 85.67(6)
O3 Fe1 Pt1 87.53(6)
C25 C24 C23 120.3(3)
C25 C24 H24 119.8
C23 C24 H24 119.8
C20 C21 C16 119.9(3)
C20 C21 H21 120.0
C16 C21 H21 120.0
C1 S1 Pt1 103.59(11)
C15 S3 Pt1 106.19(11)
C8 S2 Pt1 103.67(12)
C22 S4 Pt1 104.82(12)
C15 O3 Fe1 124.8(2)
C1 O1 Fe1 126.9(2)
C22 O4 Fe1 126.7(2)
C8 O2 Fe1 128.3(2)
O1S C1S C2S 122.2(3)
O1S C1S C3S 120.1(4)
C2S C1S C3S 117.7(4)
C14 C13 C12 120.4(4)
C14 C13 H13 119.8
C12 C13 H13 119.8
O2 C8 C9 117.3(3)
O2 C8 S2 123.6(3)
C9 C8 S2 119.1(2)
C19 C20 C21 120.5(3)
C19 C20 H20 119.8
C21 C20 H20 119.8
C11 C12 C13 120.2(4)
C11 C12 H12 119.9
C13 C12 H12 119.9
C27 C26 C25 119.6(3)
C27 C26 H26 120.2
C25 C26 H26 120.2
C5 C4 C3 120.1(4)
C5 C4 H4 119.9
C3 C4 H4 119.9
C10 C9 C14 119.4(3)
C10 C9 C8 117.5(3)
C14 C9 C8 123.1(3)
C13 C14 C9 119.6(4)
C13 C14 H14 120.2
C9 C14 H14 120.2
C3 C2 C7 119.5(3)
C3 C2 C1 117.7(3)
C7 C2 C1 122.9(3)
C10 C11 C12 119.5(4)
C10 C11 H11 120.3
C12 C11 H11 120.3
C18 C17 C16 120.1(3)
C18 C17 H17 120.0
C16 C17 H17 120.0
O1 C1 C2 117.9(3)
O1 C1 S1 124.0(2)
C2 C1 S1 118.1(2)
C26 C27 C28 120.3(3)
C26 C27 H27 119.9
C28 C27 H27 119.9
C1S C2S H2SA 109.5
C1S C2S H2SB 109.5
H2SA C2S H2SB 109.5
C1S C2S H2SC 109.5
H2SA C2S H2SC 109.5
H2SB C2S H2SC 109.5
C27 C28 C23 120.3(3)
C27 C28 H28 119.9
C23 C28 H28 119.9
C17 C16 C21 119.5(3)
C17 C16 C15 118.8(3)
C21 C16 C15 121.7(3)
C20 C19 C18 120.1(3)
C20 C19 H19 120.0
C18 C19 H19 120.0
C28 C23 C24 119.0(3)
C28 C23 C22 122.2(3)
C24 C23 C22 118.8(3)
C7 C6 C5 120.4(3)
C7 C6 H6 119.8
C5 C6 H6 119.8
O4 C22 C23 118.3(3)
O4 C22 S4 123.7(3)
C23 C22 S4 118.0(2)
C11 C10 C9 120.9(4)
C11 C10 H10 119.5
C9 C10 H10 119.5
C24 C25 C26 120.4(3)
C24 C25 H25 119.8
C26 C25 H25 119.8
C2 C3 C4 120.4(3)
C2 C3 H3 119.8
C4 C3 H3 119.8
C6 C7 C2 119.5(3)
C6 C7 H7 120.3
C2 C7 H7 120.3
C4 C5 C6 120.2(3)
C4 C5 H5 119.9
C6 C5 H5 119.9
C17 C18 C19 120.0(3)
C17 C18 H18 120.0
C19 C18 H18 120.0
O3 C15 C16 119.3(3)
O3 C15 S3 124.4(2)
C16 C15 S3 116.3(2)
Fe1 O1W H2W 122(2)
Fe1 O1W H1W 122(2)
H2W O1W H1W 111(2)
C1S C3S H3SA 109.5
C1S C3S H3SC 109.5
H3SA C3S H3SC 109.5
C1S C3S H3SB 109.5
H3SA C3S H3SB 109.5
H3SC C3S H3SB 109.5

loop_
_geom_bond_atom_site_label_1
_geom_bond_atom_site_label_2
_geom_bond_distance
Pt1 S3 2.3136(8)
Pt1 S4 2.3304(9)
Pt1 S1 2.3333(8)
Pt1 S2 2.3381(9)
Pt1 Fe1 2.6319(6)
Fe1 O1W 2.025(2)
Fe1 O2 2.062(2)
Fe1 O1 2.099(2)
Fe1 O4 2.102(2)
Fe1 O3 2.125(2)
C24 C25 1.381(5)
C24 C23 1.396(5)
C24 H24 0.9500
C21 C20 1.393(5)
C21 C16 1.397(5)
C21 H21 0.9500
S1 C1 1.728(3)
S3 C15 1.724(3)
S2 C8 1.724(3)
S4 C22 1.710(3)
O3 C15 1.248(4)
O1 C1 1.247(4)
O4 C22 1.259(4)
O2 C8 1.245(4)
C1S O1S 1.210(5)
C1S C2S 1.484(6)
C1S C3S 1.497(5)
C13 C14 1.385(5)
C13 C12 1.390(6)
C13 H13 0.9500
C8 C9 1.499(5)
C20 C19 1.374(6)
C20 H20 0.9500
C12 C11 1.384(6)
C12 H12 0.9500
C26 C27 1.382(5)
C26 C25 1.393(5)
C26 H26 0.9500
C4 C5 1.381(5)
C4 C3 1.382(5)
C4 H4 0.9500
C9 C10 1.390(5)
C9 C14 1.399(5)
C14 H14 0.9500
C2 C3 1.391(5)
C2 C7 1.404(5)
C2 C1 1.492(4)
C11 C10 1.384(6)
C11 H11 0.9500
C17 C18 1.390(5)
C17 C16 1.394(5)
C17 H17 0.9500
C27 C28 1.389(5)
C27 H27 0.9500
C2S H2SA 0.9800
C2S H2SB 0.9800
C2S H2SC 0.9800
C28 C23 1.397(5)
C28 H28 0.9500
C16 C15 1.497(4)
C19 C18 1.395(5)
C19 H19 0.9500
C23 C22 1.488(5)
C6 C7 1.387(5)
C6 C5 1.385(6)
C6 H6 0.9500
C10 H10 0.9500
C25 H25 0.9500
C3 H3 0.9500
C7 H7 0.9500
C5 H5 0.9500
C18 H18 0.9500
O1W H2W 0.865(10)
O1W H1W 0.865(10)
C3S H3SA 0.9800
C3S H3SC 0.9800
C3S H3SB 0.9800
